data_4001743
loop_
_publ_author_name
'Parise, J.B.'
'Gier, T.E.'

_publ_section_title
;
 Hydrothermal syntheses and stuctural refinements of single crystal Li B
 Ge O4 and Li B Si O4
;
_journal_name_full 'Chemistry of Materials (1,1989-)'
_journal_page_first 1065
_journal_page_last 1067
_journal_volume 4
_journal_year 1992
_chemical_formula_sum 'B Ge Li O4'
_chemical_name_systematic 'Li B (Ge O4)'
_space_group_IT_number 82
_symmetry_space_group_name_Hall 'I -4'
_symmetry_space_group_name_H-M 'I -4'
_cell_angle_alpha 90
_cell_angle_beta 90
_cell_angle_gamma 90
_cell_formula_units_Z 2
_cell_length_a 4.5016
_cell_length_b 4.5016
_cell_length_c 6.901
_cell_volume 139.845
_citation_journal_id_ASTM CMATEX
_cod_data_source_file boron0-1_278.cif
_cod_data_source_block B1Ge1Li1O4
_cod_original_cell_volume 139.8446
_cod_original_formula_sum 'B1 Ge1 Li1 O4'
_cod_database_code 4001743

loop_
_symmetry_equiv_pos_as_xyz
x,y,z
y,-x,-z
-x,-y,z
-y,x,-z
x+1/2,y+1/2,z+1/2
y+1/2,-x+1/2,-z+1/2
-x+1/2,-y+1/2,z+1/2
-y+1/2,x+1/2,-z+1/2

loop_
_atom_site_label
_atom_site_type_symbol
_atom_site_fract_x
_atom_site_fract_y
_atom_site_fract_z
_atom_site_occupancy
_atom_site_U_iso_or_equiv
B1 B+3 0 0.5 0.25 1 0.0
O1 O-2 0.1691 0.2856 0.1321 1 0.0
Ge1 Ge+4 0 0 0 1 0.0
Li1 Li+1 0.5 0.5 0 1 0.0
